data_4087469
loop_
_publ_author_name
'Berkeley, Emily R.'
'Perez-Gavilan, Ariane'
'Carroll, Patrick J.'
'Sneddon, Larry G.'

_publ_section_title
;
 Syntheses, Structural Characterizations, and Reactivity Studies of
 Half-Sandwich Cobalt, Rhodium, and Iridium Metallatricarbadecaboranyl
 Complexes
;
_journal_issue 7
_journal_name_full Organometallics
_journal_page_first 1396
_journal_paper_doi 10.1021/acs.organomet.5b00141
_journal_volume 34
_journal_year 2015
_chemical_formula_sum 'C22 H34 B7 I Ir N'
_chemical_formula_weight 707.27
_space_group_IT_number 7
_space_group_name_Hall 'P -2yac'
_space_group_name_H-M_alt 'P 1 n 1'
_symmetry_cell_setting monoclinic
_symmetry_Int_Tables_number 7
_symmetry_space_group_name_H-M 'P 1 n 1'
_atom_sites_solution_hydrogens geom
_atom_sites_solution_primary direct
_audit_creation_method SHELXL-97
_cell_angle_alpha 90.00
_cell_angle_beta 104.075(2)
_cell_angle_gamma 90.00
_cell_formula_units_Z 4
_cell_length_a 9.7484(5)
_cell_length_b 17.0714(9)
_cell_length_c 15.9074(8)
_cell_measurement_temperature 100(1)
_cell_volume 2567.8(2)
_computing_data_collection 'Bruker APEX2'
_computing_data_reduction 'Bruker SAINT'
_computing_structure_refinement 'SHELXL-97 (Sheldrick, 2008)'
_computing_structure_solution 'SHELXS-97 (Sheldrick, 2008)'
_diffrn_ambient_temperature 100(1)
_diffrn_measured_fraction_theta_full 0.993
_diffrn_measured_fraction_theta_max 0.993
_diffrn_measurement_device 'CCD Area Detector'
_diffrn_measurement_device_type 'Bruker APEXII'
_diffrn_measurement_method 'phi and omega scans'
_diffrn_radiation_monochromator graphite
_diffrn_radiation_source 'sealed tube'
_diffrn_radiation_type MoK\a
_diffrn_radiation_wavelength 0.71073
_diffrn_reflns_av_R_equivalents 0.0325
_diffrn_reflns_av_sigmaI/netI 0.0283
_diffrn_reflns_limit_h_max 12
_diffrn_reflns_limit_h_min -12
_diffrn_reflns_limit_k_max 22
_diffrn_reflns_limit_k_min -22
_diffrn_reflns_limit_l_max 20
_diffrn_reflns_limit_l_min -20
_diffrn_reflns_number 62161
_diffrn_reflns_theta_full 27.60
_diffrn_reflns_theta_max 27.60
_diffrn_reflns_theta_min 1.78
_exptl_absorpt_coefficient_mu 6.413
_exptl_absorpt_correction_T_max 0.7456
_exptl_absorpt_correction_T_min 0.4719
_exptl_absorpt_correction_type multi-scan
_exptl_absorpt_process_details '(SADABS; Sheldrick, 2007)'
_exptl_crystal_density_diffrn 1.829
_exptl_crystal_density_method 'not measured'
_exptl_crystal_description plate
_exptl_crystal_F_000 1352
_exptl_crystal_size_max 0.40
_exptl_crystal_size_mid 0.25
_exptl_crystal_size_min 0.04
_refine_diff_density_max 2.571
_refine_diff_density_min -1.028
_refine_diff_density_rms 0.139
_refine_ls_abs_structure_details 'Flack H D (1983), Acta Cryst. A39, 876-881'
_refine_ls_abs_structure_Flack 0.728(4)
_refine_ls_extinction_method none
_refine_ls_goodness_of_fit_ref 1.044
_refine_ls_hydrogen_treatment constr
_refine_ls_matrix_type full
_refine_ls_number_parameters 585
_refine_ls_number_reflns 10581
_refine_ls_number_restraints 142
_refine_ls_restrained_S_all 1.039
_refine_ls_R_factor_all 0.0243
_refine_ls_R_factor_gt 0.0236
_refine_ls_shift/su_max 0.003
_refine_ls_shift/su_mean 0.000
_refine_ls_structure_factor_coef Fsqd
_refine_ls_weighting_details 'calc w=1/[\s^2^(Fo^2^)+(0.0343P)^2^+6.7474P] where P=(Fo^2^+2Fc^2^)/3'
_refine_ls_weighting_scheme calc
_refine_ls_wR_factor_gt 0.0620
_refine_ls_wR_factor_ref 0.0626
_reflns_number_gt 10397
_reflns_number_total 10581
_reflns_threshold_expression >2sigma(I)
_cod_data_source_file om5b00141_si_002.cif
_cod_data_source_block CMPD15(UP3439)
_cod_depositor_comments
;
The following automatic conversions were performed:

data name '_atom_site_symetry_multiplicity' was replaced with
'_atom_site_symmetry_multiplicity' as specified in the replacement
file
'/home/saulius/struct/COD-crude-data/automatic-downloads/DataCite-retrospective/ACS/depositions/lib/lists/replacement-tags.lst'.

Automatic conversion script
Id: cif_correct_tags 6909 2019-04-08 15:41:33Z antanas 
;
_cod_original_sg_symbol_H-M 'P n     '
_cod_database_code 4087469

loop_
_symmetry_equiv_pos_as_xyz
'x, y, z'
'x+1/2, -y, z+1/2'

loop_
_atom_site_label
_atom_site_type_symbol
_atom_site_fract_x
_atom_site_fract_y
_atom_site_fract_z
_atom_site_U_iso_or_equiv
_atom_site_adp_type
_atom_site_occupancy
_atom_site_symmetry_multiplicity
_atom_site_calc_flag
_atom_site_refinement_flags
Ir8 Ir 0.475667(16) 0.716880(11) 0.735876(12) 0.01204(5) Uani 1 1 d .
C7 C 0.6057(5) 0.6934(3) 0.6474(4) 0.0154(10) Uani 1 1 d .
H7 H 0.6726 0.7364 0.6595 0.019 Uiso 1 1 calc R
C9 C 0.4701(6) 0.5918(4) 0.7466(4) 0.0200(12) Uani 1 1 d .
C10 C 0.5964(5) 0.5524(3) 0.7210(3) 0.0154(10) Uani 1 1 d .
H10 H 0.6618 0.5350 0.7739 0.019 Uiso 1 1 calc R
B1 B 0.4089(6) 0.5822(4) 0.5666(4) 0.0187(12) Uani 1 1 d .
H1 H 0.3337 0.5634 0.5066 0.023 Uiso 1 1 calc R
B2 B 0.5727(6) 0.6264(4) 0.5654(4) 0.0176(12) Uani 1 1 d .
H2 H 0.6072 0.6321 0.5048 0.022 Uiso 1 1 calc R
B3 B 0.4365(6) 0.6844(4) 0.5936(4) 0.0156(11) Uani 1 1 d .
H3 H 0.3791 0.7301 0.5503 0.020 Uiso 1 1 calc R
B4 B 0.3479(6) 0.6206(4) 0.6572(4) 0.0173(12) Uani 1 1 d .
H4 H 0.2346 0.6262 0.6547 0.022 Uiso 1 1 calc R
B5 B 0.4336(6) 0.5272(3) 0.6620(4) 0.0160(11) Uani 1 1 d .
H5 H 0.3790 0.4708 0.6625 0.020 Uiso 1 1 calc R
B6 B 0.5749(7) 0.5346(4) 0.6120(4) 0.0188(12) Uani 1 1 d .
H6 H 0.6154 0.4836 0.5833 0.024 Uiso 1 1 calc R
B11 B 0.6827(6) 0.6123(4) 0.6713(4) 0.0181(12) Uani 1 1 d .
C12 C 0.4359(5) 0.5607(3) 0.8272(3) 0.0144(10) Uani 1 1 d .
C13 C 0.5421(5) 0.5478(3) 0.9020(3) 0.0177(10) Uani 1 1 d .
H13 H 0.6358 0.5570 0.9012 0.024 Uiso 1 1 calc R
C14 C 0.5107(6) 0.5215(3) 0.9777(4) 0.0235(11) Uani 1 1 d .
H14 H 0.5831 0.5122 1.0268 0.031 Uiso 1 1 calc R
C15 C 0.3715(7) 0.5091(3) 0.9799(4) 0.0239(12) Uani 1 1 d .
H15 H 0.3499 0.4931 1.0311 0.032 Uiso 1 1 calc R
C16 C 0.2648(6) 0.5204(3) 0.9066(4) 0.0256(13) Uani 1 1 d .
H16 H 0.1715 0.5109 0.9080 0.034 Uiso 1 1 calc R
C17 C 0.2958(6) 0.5459(3) 0.8304(4) 0.0207(11) Uani 1 1 d .
H17 H 0.2230 0.5533 0.7810 0.027 Uiso 1 1 calc R
C18 C 0.3869(6) 0.7476(4) 0.8489(4) 0.0240(12) Uani 1 1 d U
H18 H 0.4077 0.7066 0.8886 0.060 Uiso 1 1 d .
C19 C 0.2743(5) 0.7377(3) 0.7754(4) 0.0205(11) Uani 1 1 d U
H19 H 0.2234 0.6911 0.7695 0.060 Uiso 1 1 d .
C20 C 0.1891(7) 0.8052(4) 0.7280(6) 0.0406(18) Uani 1 1 d U
H20a H 0.0981 0.7852 0.6962 0.054 Uiso 1 1 calc R
H20b H 0.1717 0.8420 0.7707 0.054 Uiso 1 1 calc R
C21 C 0.2532(7) 0.8475(5) 0.6677(5) 0.0410(19) Uani 1 1 d U
H21a H 0.2402 0.9031 0.6758 0.055 Uiso 1 1 calc R
H21b H 0.2009 0.8345 0.6093 0.055 Uiso 1 1 calc R
C22 C 0.4061(5) 0.8336(3) 0.6736(4) 0.0179(10) Uani 1 1 d U
H22 H 0.4272 0.8382 0.6200 0.060 Uiso 1 1 d .
C23 C 0.5144(6) 0.8469(3) 0.7462(4) 0.0227(12) Uani 1 1 d U
H23 H 0.6031 0.8608 0.7384 0.060 Uiso 1 1 d .
C24 C 0.4907(9) 0.8815(4) 0.8307(5) 0.0413(18) Uani 1 1 d U
H24a H 0.5793 0.9038 0.8632 0.055 Uiso 1 1 calc R
H24b H 0.4231 0.9240 0.8160 0.055 Uiso 1 1 calc R
C25 C 0.4393(8) 0.8263(5) 0.8879(5) 0.0423(18) Uani 1 1 d U
H25a H 0.3630 0.8514 0.9070 0.056 Uiso 1 1 calc R
H25b H 0.5155 0.8171 0.9389 0.056 Uiso 1 1 calc R
C26 C 0.6550(5) 0.7186(3) 0.8287(4) 0.0145(10) Uani 1 1 d U
N27 N 0.7618(5) 0.7194(3) 0.8799(3) 0.0183(10) Uani 1 1 d .
C28 C 0.9018(6) 0.7251(3) 0.9405(4) 0.0198(11) Uani 1 1 d .
C29 C 0.8863(8) 0.7736(5) 1.0164(5) 0.0370(16) Uani 1 1 d .
H29a H 0.8424 0.8226 0.9960 0.056 Uiso 1 1 calc R
H29b H 0.9779 0.7831 1.0539 0.056 Uiso 1 1 calc R
H29c H 0.8287 0.7460 1.0477 0.056 Uiso 1 1 calc R
C30 C 0.9991(7) 0.7655(4) 0.8907(5) 0.0327(14) Uani 1 1 d .
H30a H 1.0217 0.7294 0.8498 0.049 Uiso 1 1 calc R
H30b H 1.0846 0.7820 0.9308 0.049 Uiso 1 1 calc R
H30c H 0.9517 0.8103 0.8605 0.049 Uiso 1 1 calc R
C31 C 0.9512(6) 0.6418(4) 0.9655(4) 0.0287(14) Uani 1 1 d .
H31a H 0.8858 0.6168 0.9933 0.043 Uiso 1 1 calc R
H31b H 1.0433 0.6432 1.0045 0.043 Uiso 1 1 calc R
H31c H 0.9555 0.6130 0.9144 0.043 Uiso 1 1 calc R
I1 I 0.91282(4) 0.60060(2) 0.70220(3) 0.02156(8) Uani 1 1 d .
Ir8' Ir 0.522444(16) 0.793909(11) 0.261144(12) 0.01375(5) Uani 1 1 d .
C7' C 0.4899(6) 0.8267(3) 0.3847(4) 0.0189(11) Uani 1 1 d .
H7' H 0.5234 0.7805 0.4189 0.024 Uiso 1 1 calc R
C9' C 0.5765(5) 0.9137(3) 0.2534(4) 0.0174(11) Uani 1 1 d .
C10' C 0.6221(6) 0.9526(3) 0.3433(4) 0.0186(11) Uani 1 1 d .
H10' H 0.7241 0.9580 0.3568 0.023 Uiso 1 1 calc R
B1' B 0.3326(7) 0.9536(4) 0.3046(5) 0.0282(15) Uani 1 1 d .
H1' H 0.2287 0.9825 0.2885 0.035 Uiso 1 1 calc R
B2' B 0.3972(8) 0.9064(4) 0.4061(5) 0.0285(16) Uani 1 1 d .
H2' H 0.3399 0.9088 0.4576 0.036 Uiso 1 1 calc R
B3' B 0.3436(7) 0.8508(5) 0.3083(5) 0.0254(14) Uani 1 1 d .
H3' H 0.2466 0.8153 0.2946 0.032 Uiso 1 1 calc R
B4' B 0.3992(7) 0.9063(4) 0.2220(5) 0.0232(14) Uani 1 1 d .
H4' H 0.3395 0.9061 0.1538 0.029 Uiso 1 1 calc R
B5' B 0.4788(7) 0.9934(4) 0.2723(5) 0.0242(13) Uani 1 1 d .
H5' H 0.4722 1.0503 0.2391 0.030 Uiso 1 1 calc R
B6' B 0.4861(8) 0.9892(4) 0.3835(5) 0.0282(15) Uani 1 1 d .
H6' H 0.4887 1.0430 0.4220 0.035 Uiso 1 1 calc R
B11' B 0.5842(7) 0.9023(4) 0.4202(4) 0.0211(13) Uani 1 1 d .
C12' C 0.6688(6) 0.9343(3) 0.1928(4) 0.0183(11) Uani 1 1 d .
C13' C 0.8159(5) 0.9289(3) 0.2237(4) 0.0204(11) Uani 1 1 d .
H13' H 0.8546 0.9140 0.2808 0.027 Uiso 1 1 calc R
C14' C 0.9052(6) 0.9459(4) 0.1689(4) 0.0263(13) Uani 1 1 d .
H14' H 1.0029 0.9426 0.1897 0.035 Uiso 1 1 calc R
C15' C 0.8475(8) 0.9673(4) 0.0843(4) 0.0313(14) Uani 1 1 d .
H15' H 0.9062 0.9786 0.0477 0.042 Uiso 1 1 calc R
C16' C 0.7043(7) 0.9721(3) 0.0540(4) 0.0272(13) Uani 1 1 d .
H16' H 0.6665 0.9870 -0.0031 0.036 Uiso 1 1 calc R
C17' C 0.6137(6) 0.9551(3) 0.1071(4) 0.0226(12) Uani 1 1 d .
H17' H 0.5163 0.9578 0.0850 0.030 Uiso 1 1 calc R
C18' C 0.6019(7) 0.7523(4) 0.1488(4) 0.0229(12) Uani 1 1 d U
H18' H 0.6685 0.7879 0.1384 0.060 Uiso 1 1 d .
C19' C 0.4584(6) 0.7720(3) 0.1199(4) 0.0212(11) Uani 1 1 d U
H19' H 0.4342 0.8180 0.0885 0.060 Uiso 1 1 d .
C20' C 0.3427(7) 0.7103(4) 0.0916(5) 0.0335(15) Uani 1 1 d U
H20a' H 0.2711 0.7303 0.0429 0.045 Uiso 1 1 calc R
H20b' H 0.3833 0.6637 0.0725 0.045 Uiso 1 1 calc R
C21' C 0.2736(7) 0.6885(4) 0.1643(5) 0.0326(14) Uani 1 1 d U
H21a' H 0.2358 0.6359 0.1543 0.043 Uiso 1 1 calc R
H21b' H 0.1949 0.7237 0.1628 0.043 Uiso 1 1 calc R
C22' C 0.3745(6) 0.6922(4) 0.2547(4) 0.0283(13) Uani 1 1 d U
H22' H 0.3278 0.6963 0.2992 0.060 Uiso 1 1 d .
C23' C 0.5131(7) 0.6620(4) 0.2761(4) 0.0259(13) Uani 1 1 d U
H23' H 0.5521 0.6474 0.3334 0.060 Uiso 1 1 d .
C24' C 0.5804(7) 0.6189(3) 0.2119(5) 0.0310(14) Uani 1 1 d U
H24a' H 0.6467 0.5806 0.2436 0.041 Uiso 1 1 calc R
H24b' H 0.5068 0.5905 0.1714 0.041 Uiso 1 1 calc R
C25' C 0.6573(7) 0.6706(4) 0.1608(4) 0.0306(13) Uani 1 1 d U
H25a' H 0.7567 0.6723 0.1905 0.041 Uiso 1 1 calc R
H25b' H 0.6498 0.6472 0.1043 0.041 Uiso 1 1 calc R
C26' C 0.7228(6) 0.7723(3) 0.3264(4) 0.0202(11) Uani 1 1 d U
N27' N 0.8353(5) 0.7568(3) 0.3632(3) 0.0221(10) Uani 1 1 d .
C28' C 0.9761(6) 0.7375(4) 0.4144(4) 0.0247(12) Uani 1 1 d .
C29' C 1.0402(7) 0.6800(4) 0.3616(5) 0.0361(15) Uani 1 1 d .
H29a' H 0.9860 0.6324 0.3536 0.054 Uiso 1 1 calc R
H29b' H 1.1360 0.6687 0.3918 0.054 Uiso 1 1 calc R
H29c' H 1.0389 0.7025 0.3061 0.054 Uiso 1 1 calc R
C30' C 0.9607(7) 0.7018(5) 0.4981(5) 0.0362(16) Uani 1 1 d .
H30a' H 0.9204 0.7397 0.5297 0.054 Uiso 1 1 calc R
H30b' H 1.0519 0.6862 0.5321 0.054 Uiso 1 1 calc R
H30c' H 0.8999 0.6569 0.4858 0.054 Uiso 1 1 calc R
C31' C 1.0596(6) 0.8139(4) 0.4285(5) 0.0344(15) Uani 1 1 d .
H31a' H 1.0563 0.8379 0.3735 0.052 Uiso 1 1 calc R
H31b' H 1.1561 0.8032 0.4576 0.052 Uiso 1 1 calc R
H31c' H 1.0189 0.8486 0.4633 0.052 Uiso 1 1 calc R
I1' I 0.73121(5) 0.90388(3) 0.54867(3) 0.02999(9) Uani 1 1 d .

loop_
_atom_site_aniso_label
_atom_site_aniso_U_11
_atom_site_aniso_U_22
_atom_site_aniso_U_33
_atom_site_aniso_U_23
_atom_site_aniso_U_13
_atom_site_aniso_U_12
Ir8 0.01108(8) 0.01385(8) 0.01185(10) 0.00207(8) 0.00408(6) 0.00127(7)
C7 0.017(2) 0.017(2) 0.016(2) 0.000(2) 0.0089(19) -0.0040(19)
C9 0.010(2) 0.038(3) 0.012(3) -0.005(2) 0.0013(19) 0.000(2)
C10 0.014(2) 0.018(2) 0.013(2) 0.001(2) 0.0021(18) 0.0009(18)
B1 0.015(3) 0.021(3) 0.018(3) 0.001(2) 0.001(2) 0.003(2)
B2 0.017(3) 0.020(3) 0.016(3) -0.005(2) 0.004(2) 0.000(2)
B3 0.014(2) 0.021(3) 0.012(3) 0.002(2) 0.003(2) 0.006(2)
B4 0.008(2) 0.028(3) 0.016(3) 0.002(2) 0.003(2) 0.000(2)
B5 0.012(2) 0.016(3) 0.020(3) -0.003(2) 0.003(2) -0.004(2)
B6 0.020(3) 0.018(3) 0.018(3) -0.001(2) 0.006(2) 0.004(2)
B11 0.019(3) 0.023(3) 0.014(3) 0.004(2) 0.006(2) 0.001(2)
C12 0.018(2) 0.013(2) 0.014(2) -0.0010(19) 0.0070(19) -0.0010(18)
C13 0.018(2) 0.021(3) 0.014(3) 0.002(2) 0.0049(19) 0.001(2)
C14 0.031(3) 0.024(3) 0.016(3) 0.004(2) 0.007(2) 0.000(2)
C15 0.036(3) 0.016(3) 0.025(3) 0.004(2) 0.017(2) 0.000(2)
C16 0.026(3) 0.022(3) 0.034(4) 0.004(3) 0.017(3) -0.002(2)
C17 0.017(2) 0.019(3) 0.025(3) 0.004(2) 0.004(2) -0.001(2)
C18 0.024(3) 0.029(3) 0.023(3) -0.002(2) 0.013(2) 0.002(2)
C19 0.014(2) 0.023(3) 0.029(3) 0.002(2) 0.013(2) 0.0043(19)
C20 0.023(3) 0.040(4) 0.064(5) 0.024(4) 0.021(3) 0.015(3)
C21 0.020(3) 0.051(4) 0.051(4) 0.033(4) 0.008(3) 0.019(3)
C22 0.015(2) 0.020(3) 0.019(3) 0.006(2) 0.003(2) 0.0049(19)
C23 0.026(3) 0.020(3) 0.019(3) 0.004(2) 0.000(2) -0.006(2)
C24 0.075(5) 0.025(3) 0.021(3) -0.008(3) 0.005(3) -0.006(3)
C25 0.040(4) 0.049(4) 0.049(4) -0.026(4) 0.031(3) -0.016(3)
C26 0.0140(16) 0.0147(16) 0.0150(17) 0.0032(14) 0.0040(14) 0.0021(13)
N27 0.016(2) 0.022(2) 0.015(2) -0.0021(18) 0.0018(18) 0.0020(17)
C28 0.017(2) 0.024(3) 0.017(3) -0.005(2) -0.001(2) 0.001(2)
C29 0.036(4) 0.052(4) 0.020(3) -0.016(3) 0.000(3) 0.005(3)
C30 0.025(3) 0.036(4) 0.036(4) -0.003(3) 0.008(3) -0.008(3)
C31 0.022(3) 0.028(3) 0.032(3) 0.009(3) -0.004(2) 0.002(2)
I1 0.01367(14) 0.03057(19) 0.02134(18) -0.00432(15) 0.00597(12) 0.00270(13)
Ir8' 0.01445(9) 0.01457(9) 0.01199(10) -0.00070(8) 0.00273(7) -0.00244(7)
C7' 0.024(3) 0.020(3) 0.014(3) -0.003(2) 0.006(2) -0.005(2)
C9' 0.014(2) 0.020(3) 0.019(3) 0.004(2) 0.005(2) 0.005(2)
C10' 0.020(2) 0.018(3) 0.021(3) -0.004(2) 0.010(2) -0.001(2)
B1' 0.021(3) 0.026(4) 0.040(4) -0.009(3) 0.013(3) 0.001(2)
B2' 0.036(4) 0.028(4) 0.031(4) -0.011(3) 0.027(3) -0.008(3)
B3' 0.016(3) 0.035(4) 0.027(4) -0.001(3) 0.010(2) -0.002(3)
B4' 0.020(3) 0.027(3) 0.023(3) 0.004(3) 0.005(2) 0.002(2)
B5' 0.028(3) 0.017(3) 0.030(4) 0.003(3) 0.013(3) 0.002(2)
B6' 0.035(4) 0.024(3) 0.031(4) -0.010(3) 0.021(3) -0.007(3)
B11' 0.026(3) 0.021(3) 0.020(3) -0.011(3) 0.012(2) -0.010(2)
C12' 0.028(3) 0.012(2) 0.018(3) -0.003(2) 0.011(2) -0.002(2)
C13' 0.020(3) 0.024(3) 0.019(3) -0.002(2) 0.008(2) -0.004(2)
C14' 0.023(3) 0.023(3) 0.037(4) -0.005(3) 0.015(3) -0.007(2)
C15' 0.059(4) 0.020(3) 0.024(3) -0.001(2) 0.029(3) -0.010(3)
C16' 0.049(4) 0.015(3) 0.022(3) 0.000(2) 0.017(3) -0.002(2)
C17' 0.031(3) 0.019(3) 0.019(3) 0.001(2) 0.008(2) -0.002(2)
C18' 0.031(3) 0.025(3) 0.014(3) -0.010(2) 0.006(2) -0.003(2)
C19' 0.028(3) 0.024(3) 0.010(2) -0.006(2) 0.002(2) -0.006(2)
C20' 0.032(3) 0.042(4) 0.022(3) -0.007(3) -0.003(3) -0.010(3)
C21' 0.028(3) 0.027(3) 0.038(4) 0.001(3) -0.001(2) -0.010(2)
C22' 0.024(3) 0.036(3) 0.026(3) -0.006(3) 0.007(2) -0.016(2)
C23' 0.025(3) 0.024(3) 0.025(3) 0.002(2) -0.002(2) -0.010(2)
C24' 0.045(4) 0.006(2) 0.043(4) -0.003(2) 0.012(3) 0.000(2)
C25' 0.038(3) 0.031(3) 0.023(3) -0.007(3) 0.008(2) 0.008(3)
C26' 0.0201(17) 0.0203(18) 0.0230(19) 0.0091(15) 0.0104(15) 0.0030(14)
N27' 0.021(2) 0.026(3) 0.018(2) -0.001(2) 0.0016(18) -0.0069(19)
C28' 0.017(2) 0.030(3) 0.024(3) 0.005(3) -0.001(2) -0.002(2)
C29' 0.029(3) 0.038(4) 0.043(4) 0.007(3) 0.012(3) 0.006(3)
C30' 0.029(3) 0.051(4) 0.026(4) 0.011(3) 0.002(3) -0.002(3)
C31' 0.018(3) 0.041(4) 0.041(4) 0.004(3) 0.002(3) -0.008(3)
I1' 0.0398(2) 0.0350(2) 0.01578(18) -0.00589(16) 0.00808(15) -0.01505(17)

loop_
_atom_type_symbol
_atom_type_description
_atom_type_scat_dispersion_real
_atom_type_scat_dispersion_imag
_atom_type_scat_source
C C 0.0033 0.0016 'International Tables Vol C Tables 4.2.6.8 and 6.1.1.4'
H H 0.0000 0.0000 'International Tables Vol C Tables 4.2.6.8 and 6.1.1.4'
N N 0.0061 0.0033 'International Tables Vol C Tables 4.2.6.8 and 6.1.1.4'
B B 0.0013 0.0007 'International Tables Vol C Tables 4.2.6.8 and 6.1.1.4'
I I -0.4742 1.8119 'International Tables Vol C Tables 4.2.6.8 and 6.1.1.4'
Ir Ir -1.4442 7.9887 'International Tables Vol C Tables 4.2.6.8 and 6.1.1.4'

loop_
_geom_angle_atom_site_label_1
_geom_angle_atom_site_label_2
_geom_angle_atom_site_label_3
_geom_angle
C26 Ir8 C9 89.4(2)
C26 Ir8 C7 86.4(2)
C9 Ir8 C7 84.1(2)
C26 Ir8 C19 117.5(2)
C9 Ir8 C19 95.5(2)
C7 Ir8 C19 156.1(2)
C26 Ir8 C18 80.9(2)
C9 Ir8 C18 98.5(2)
C7 Ir8 C18 167.0(2)
C19 Ir8 C18 36.7(2)
C26 Ir8 B4 133.5(2)
C9 Ir8 B4 45.2(2)
C7 Ir8 B4 80.4(2)
C19 Ir8 B4 82.4(2)
C18 Ir8 B4 110.4(2)
C26 Ir8 C23 80.2(2)
C9 Ir8 C23 169.6(2)
C7 Ir8 C23 96.7(2)
C19 Ir8 C23 88.0(2)
C18 Ir8 C23 78.5(2)
B4 Ir8 C23 145.3(2)
C26 Ir8 C22 115.35(19)
C9 Ir8 C22 154.7(2)
C7 Ir8 C22 92.3(2)
C19 Ir8 C22 78.0(2)
C18 Ir8 C22 90.7(2)
B4 Ir8 C22 109.6(2)
C23 Ir8 C22 35.7(2)
C26 Ir8 B3 130.2(2)
C9 Ir8 B3 80.5(2)
C7 Ir8 B3 44.3(2)
C19 Ir8 B3 111.9(2)
C18 Ir8 B3 148.6(2)
B4 Ir8 B3 48.0(2)
C23 Ir8 B3 107.4(2)
C22 Ir8 B3 79.5(2)
B11 C7 B3 113.3(4)
B11 C7 B2 65.5(4)
B3 C7 B2 64.4(3)
B11 C7 Ir8 109.2(4)
B3 C7 Ir8 71.7(3)
B2 C7 Ir8 126.5(3)
C12 C9 C10 115.4(5)
C12 C9 B4 124.4(4)
C10 C9 B4 110.4(4)
C12 C9 B5 113.4(5)
C10 C9 B5 62.4(3)
B4 C9 B5 63.6(4)
C12 C9 Ir8 115.9(4)
C10 C9 Ir8 112.1(4)
B4 C9 Ir8 70.7(3)
B5 C9 Ir8 125.8(4)
C9 C10 B11 112.9(4)
C9 C10 B5 63.7(4)
B11 C10 B5 114.4(4)
C9 C10 B6 115.7(4)
B11 C10 B6 65.0(4)
B5 C10 B6 61.8(3)
B5 B1 B2 107.6(4)
B5 B1 B6 59.2(3)
B2 B1 B6 58.0(3)
B5 B1 B3 109.3(4)
B2 B1 B3 60.5(3)
B6 B1 B3 105.9(4)
B5 B1 B4 60.4(4)
B2 B1 B4 109.0(4)
B6 B1 B4 106.3(4)
B3 B1 B4 61.2(4)
C7 B2 B6 107.4(4)
C7 B2 B1 106.3(4)
B6 B2 B1 61.8(4)
C7 B2 B11 53.7(3)
B6 B2 B11 62.0(4)
B1 B2 B11 105.7(4)
C7 B2 B3 56.8(3)
B6 B2 B3 108.9(4)
B1 B2 B3 60.6(3)
B11 B2 B3 98.6(4)
C7 B3 B1 106.4(4)
C7 B3 B2 58.8(3)
B1 B3 B2 58.9(3)
C7 B3 B4 108.1(4)
B1 B3 B4 59.6(4)
B2 B3 B4 106.5(4)
C7 B3 Ir8 64.0(3)
B1 B3 Ir8 117.0(4)
B2 B3 Ir8 115.3(3)
B4 B3 Ir8 65.4(3)
C9 B4 B5 58.7(3)
C9 B4 B1 105.3(4)
B5 B4 B1 58.1(3)
C9 B4 B3 107.8(4)
B5 B4 B3 105.9(4)
B1 B4 B3 59.2(3)
C9 B4 Ir8 64.1(3)
B5 B4 Ir8 115.9(3)
B1 B4 Ir8 117.6(3)
B3 B4 Ir8 66.6(3)
C10 B5 C9 53.9(3)
C10 B5 B1 104.9(4)
C9 B5 B1 107.1(4)
C10 B5 B6 59.9(3)
C9 B5 B6 105.9(4)
B1 B5 B6 61.7(4)
C10 B5 B4 99.3(4)
C9 B5 B4 57.6(3)
B1 B5 B4 61.4(4)
B6 B5 B4 109.0(4)
C10 B6 B2 104.9(4)
C10 B6 B5 58.2(3)
B2 B6 B5 109.3(4)
C10 B6 B1 101.7(4)
B2 B6 B1 60.2(3)
B5 B6 B1 59.1(4)
C10 B6 B11 55.4(3)
B2 B6 B11 60.3(3)
B5 B6 B11 103.7(4)
B1 B6 B11 103.3(4)
C7 B11 C10 113.2(4)
C7 B11 B2 60.8(3)
C10 B11 B2 106.1(4)
C7 B11 B6 109.6(4)
C10 B11 B6 59.6(3)
B2 B11 B6 57.7(3)
C7 B11 I1 122.5(4)
C10 B11 I1 116.9(4)
B2 B11 I1 125.0(4)
B6 B11 I1 119.0(4)
C13 C12 C17 118.0(5)
C13 C12 C9 120.9(5)
C17 C12 C9 121.1(5)
C14 C13 C12 121.2(5)
C15 C14 C13 119.8(5)
C16 C15 C14 120.1(6)
C15 C16 C17 120.3(5)
C16 C17 C12 120.6(5)
C19 C18 C25 124.3(6)
C19 C18 Ir8 71.3(3)
C25 C18 Ir8 112.2(4)
C18 C19 C20 123.1(6)
C18 C19 Ir8 72.0(3)
C20 C19 Ir8 113.4(4)
C21 C20 C19 115.7(5)
C20 C21 C22 117.6(5)
C23 C22 C21 125.2(6)
C23 C22 Ir8 71.9(3)
C21 C22 Ir8 110.9(4)
C22 C23 C24 123.2(6)
C22 C23 Ir8 72.4(3)
C24 C23 Ir8 112.6(4)
C25 C24 C23 116.0(6)
C24 C25 C18 116.4(6)
N27 C26 Ir8 177.3(5)
C26 N27 C28 175.3(6)
N27 C28 C29 107.7(5)
N27 C28 C31 107.1(4)
C29 C28 C31 113.1(6)
N27 C28 C30 106.4(5)
C29 C28 C30 111.2(6)
C31 C28 C30 111.0(5)
C26' Ir8' C9' 89.0(2)
C26' Ir8' C7' 85.2(2)
C9' Ir8' C7' 84.0(2)
C26' Ir8' C19' 119.5(2)
C9' Ir8' C19' 96.7(2)
C7' Ir8' C19' 155.3(2)
C26' Ir8' C18' 82.7(2)
C9' Ir8' C18' 96.9(2)
C7' Ir8' C18' 167.8(2)
C19' Ir8' C18' 36.8(2)
C26' Ir8' C22' 114.5(2)
C9' Ir8' C22' 155.4(2)
C7' Ir8' C22' 90.5(2)
C19' Ir8' C22' 78.6(2)
C18' Ir8' C22' 93.5(2)
C26' Ir8' B4' 132.8(2)
C9' Ir8' B4' 44.9(2)
C7' Ir8' B4' 81.0(2)
C19' Ir8' B4' 82.2(2)
C18' Ir8' B4' 108.3(2)
C22' Ir8' B4' 110.5(2)
C26' Ir8' C23' 79.8(2)
C9' Ir8' C23' 168.3(2)
C7' Ir8' C23' 98.3(2)
C19' Ir8' C23' 86.0(2)
C18' Ir8' C23' 78.4(2)
C22' Ir8' C23' 36.4(2)
B4' Ir8' C23' 146.7(2)
C26' Ir8' B3' 129.3(3)
C9' Ir8' B3' 80.1(2)
C7' Ir8' B3' 44.7(2)
C19' Ir8' B3' 110.9(2)
C18' Ir8' B3' 147.5(2)
C22' Ir8' B3' 79.1(3)
B4' Ir8' B3' 48.1(3)
C23' Ir8' B3' 109.6(3)
B11' C7' B3' 111.7(5)
B11' C7' B2' 64.9(4)
B3' C7' B2' 63.5(4)
B11' C7' Ir8' 109.5(4)
B3' C7' Ir8' 71.9(3)
B2' C7' Ir8' 126.4(4)
C12' C9' C10' 114.2(4)
C12' C9' B4' 123.8(5)
C10' C9' B4' 110.6(4)
C12' C9' B5' 111.5(5)
C10' C9' B5' 63.0(4)
B4' C9' B5' 62.7(4)
C12' C9' Ir8' 117.1(4)
C10' C9' Ir8' 112.4(4)
B4' C9' Ir8' 72.1(3)
B5' C9' Ir8' 126.4(4)
C9' C10' B11' 114.1(4)
C9' C10' B5' 63.9(4)
B11' C10' B5' 114.6(5)
C9' C10' B6' 115.3(5)
B11' C10' B6' 64.7(4)
B5' C10' B6' 61.3(4)
B3' B1' B5' 110.3(5)
B3' B1' B2' 60.8(4)
B5' B1' B2' 107.8(5)
B3' B1' B4' 62.9(4)
B5' B1' B4' 59.8(4)
B2' B1' B4' 110.5(5)
B3' B1' B6' 106.2(5)
B5' B1' B6' 58.8(4)
B2' B1' B6' 58.1(4)
B4' B1' B6' 105.9(5)
C7' B2' B6' 106.9(5)
C7' B2' B1' 105.5(5)
B6' B2' B1' 61.9(4)
C7' B2' B11' 54.6(3)
B6' B2' B11' 60.9(4)
B1' B2' B11' 105.0(5)
C7' B2' B3' 57.5(4)
B6' B2' B3' 107.8(5)
B1' B2' B3' 59.1(4)
B11' B2' B3' 99.3(4)
C7' B3' B1' 107.6(5)
C7' B3' B2' 59.0(4)
B1' B3' B2' 60.1(5)
C7' B3' B4' 108.1(4)
B1' B3' B4' 59.5(4)
B2' B3' B4' 107.3(5)
C7' B3' Ir8' 63.4(3)
B1' B3' Ir8' 117.5(4)
B2' B3' Ir8' 115.3(4)
B4' B3' Ir8' 65.7(3)
C9' B4' B5' 59.9(4)
C9' B4' B1' 106.1(5)
B5' B4' B1' 59.3(4)
C9' B4' B3' 106.4(4)
B5' B4' B3' 105.6(5)
B1' B4' B3' 57.6(4)
C9' B4' Ir8' 62.9(3)
B5' B4' Ir8' 116.2(4)
B1' B4' Ir8' 116.2(4)
B3' B4' Ir8' 66.2(3)
C10' B5' C9' 53.1(3)
C10' B5' B6' 59.5(4)
C9' B5' B6' 104.7(5)
C10' B5' B1' 103.7(5)
C9' B5' B1' 105.4(5)
B6' B5' B1' 61.9(4)
C10' B5' B4' 98.8(4)
C9' B5' B4' 57.4(3)
B6' B5' B4' 109.1(5)
B1' B5' B4' 60.9(4)
C10' B6' B2' 104.4(5)
C10' B6' B5' 59.1(4)
B2' B6' B5' 109.9(5)
C10' B6' B11' 54.6(4)
B2' B6' B11' 60.7(4)
B5' B6' B11' 104.5(5)
C10' B6' B1' 101.6(5)
B2' B6' B1' 60.0(4)
B5' B6' B1' 59.4(4)
B11' B6' B1' 103.5(5)
C7' B11' C10' 112.3(5)
C7' B11' B2' 60.5(4)
C10' B11' B2' 107.4(5)
C7' B11' B6' 109.8(5)
C10' B11' B6' 60.7(4)
B2' B11' B6' 58.4(4)
C7' B11' I1' 121.8(4)
C10' B11' I1' 118.9(4)
B2' B11' I1' 122.2(4)
B6' B11' I1' 118.1(4)
C17' C12' C13' 118.8(5)
C17' C12' C9' 122.6(5)
C13' C12' C9' 118.6(5)
C12' C13' C14' 120.3(5)
C15' C14' C13' 119.6(6)
C16' C15' C14' 120.1(6)
C15' C16' C17' 121.3(6)
C12' C17' C16' 119.9(6)
C19' C18' C25' 124.5(6)
C19' C18' Ir8' 70.9(3)
C25' C18' Ir8' 112.3(4)
C18' C19' C20' 122.5(6)
C18' C19' Ir8' 72.3(3)
C20' C19' Ir8' 114.9(4)
C21' C20' C19' 112.1(5)
C20' C21' C22' 113.7(5)
C23' C22' C21' 124.9(6)
C23' C22' Ir8' 72.8(3)
C21' C22' Ir8' 109.5(4)
C22' C23' C24' 123.8(6)
C22' C23' Ir8' 70.8(4)
C24' C23' Ir8' 111.9(4)
C25' C24' C23' 115.2(5)
C18' C25' C24' 113.7(5)
N27' C26' Ir8' 177.1(5)
C26' N27' C28' 177.0(6)
N27' C28' C30' 107.6(5)
N27' C28' C29' 107.2(5)
C30' C28' C29' 111.7(6)
N27' C28' C31' 106.6(5)
C30' C28' C31' 112.4(6)
C29' C28' C31' 110.9(6)

loop_
_geom_bond_atom_site_label_1
_geom_bond_atom_site_label_2
_geom_bond_distance
Ir8 C26 1.995(5)
Ir8 C9 2.143(6)
Ir8 C7 2.148(5)
Ir8 C19 2.230(5)
Ir8 C18 2.240(6)
Ir8 B4 2.250(6)
Ir8 C23 2.250(6)
Ir8 C22 2.256(5)
Ir8 B3 2.270(6)
C7 B11 1.576(8)
C7 B3 1.670(8)
C7 B2 1.706(8)
C9 C12 1.498(8)
C9 C10 1.543(7)
C9 B4 1.690(8)
C9 B5 1.710(8)
C10 B11 1.644(8)
C10 B5 1.691(7)
C10 B6 1.721(8)
B1 B5 1.751(9)
B1 B2 1.771(9)
B1 B6 1.798(9)
B1 B3 1.802(9)
B1 B4 1.811(9)
B2 B6 1.731(9)
B2 B11 1.779(9)
B2 B3 1.799(8)
B3 B4 1.839(9)
B4 B5 1.793(9)
B5 B6 1.754(9)
B6 B11 1.809(9)
B11 I1 2.186(6)
C12 C13 1.392(7)
C12 C17 1.402(7)
C13 C14 1.388(8)
C14 C15 1.383(8)
C15 C16 1.374(9)
C16 C17 1.389(9)
C18 C19 1.406(9)
C18 C25 1.515(10)
C19 C20 1.510(8)
C20 C21 1.458(10)
C21 C22 1.490(8)
C22 C23 1.381(8)
C23 C24 1.537(9)
C24 C25 1.478(11)
C26 N27 1.155(7)
N27 C28 1.470(7)
C28 C29 1.502(9)
C28 C31 1.522(8)
C28 C30 1.538(9)
Ir8' C26' 2.011(6)
Ir8' C9' 2.123(6)
Ir8' C7' 2.140(6)
Ir8' C19' 2.213(5)
Ir8' C18' 2.230(6)
Ir8' C22' 2.244(6)
Ir8' B4' 2.269(7)
Ir8' C23' 2.269(6)
Ir8' B3' 2.276(7)
C7' B11' 1.604(8)
C7' B3' 1.685(9)
C7' B2' 1.713(9)
C9' C12' 1.511(8)
C9' C10' 1.540(8)
C9' B4' 1.683(8)
C9' B5' 1.729(8)
C10' B11' 1.610(9)
C10' B5' 1.716(9)
C10' B6' 1.723(9)
B1' B3' 1.757(11)
B1' B5' 1.765(10)
B1' B2' 1.776(12)
B1' B4' 1.793(10)
B1' B6' 1.809(11)
B2' B6' 1.741(10)
B2' B11' 1.783(10)
B2' B3' 1.788(10)
B3' B4' 1.852(10)
B4' B5' 1.775(10)
B5' B6' 1.754(11)
B6' B11' 1.785(10)
B11' I1' 2.193(7)
C12' C17' 1.385(8)
C12' C13' 1.402(8)
C13' C14' 1.403(8)
C14' C15' 1.377(9)
C15' C16' 1.363(10)
C16' C17' 1.393(8)
C18' C19' 1.403(9)
C18' C25' 1.492(9)
C19' C20' 1.528(8)
C20' C21' 1.520(11)
C21' C22' 1.532(9)
C22' C23' 1.408(9)
C23' C24' 1.529(10)
C24' C25' 1.516(10)
C26' N27' 1.141(7)
N27' C28' 1.454(7)
C28' C30' 1.504(9)
C28' C29' 1.521(10)
C28' C31' 1.525(9)
